data_2223083
loop_
_publ_author_name
'Qian, Heng-Yu'
'Qu, Da-Ping'

_publ_section_title
;
 (<i>E</i>)-<i>N</i>'-(2-Hydroxy-3,5-diiodobenzylidene)-2-nitrobenzohydrazide
 methanol solvate
;
_journal_coeditor_code HB5054
_journal_issue 9
_journal_name_full 'Acta Crystallographica Section E'
_journal_page_first o2238
_journal_paper_doi 10.1107/S1600536809033091
_journal_volume 65
_journal_year 2009
_chemical_formula_iupac 'C14 H9 I2 N3 O4, C H4 O'
_chemical_formula_moiety 'C14 H9 I2 N3 O4, C H4 O'
_chemical_formula_sum 'C15 H13 I2 N3 O5'
_chemical_formula_weight 569.08
_chemical_name_systematic
;
(<i>E</i>)-<i>N</i>'-(2-Hydroxy-3,5-diiodobenzylidene)-2-nitrobenzohydrazide
methanol solvate
;
_space_group_IT_number 15
_symmetry_cell_setting monoclinic
_symmetry_space_group_name_Hall '-C 2yc'
_symmetry_space_group_name_H-M 'C 1 2/c 1'
_atom_sites_solution_hydrogens geom
_atom_sites_solution_primary direct
_atom_sites_solution_secondary difmap
_audit_creation_method SHELXL-97
_cell_angle_alpha 90.00
_cell_angle_beta 111.764(4)
_cell_angle_gamma 90.00
_cell_formula_units_Z 8
_cell_length_a 19.5041(12)
_cell_length_b 10.2306(7)
_cell_length_c 19.9474(14)
_cell_measurement_reflns_used 5751
_cell_measurement_temperature 298(2)
_cell_measurement_theta_max 30.0
_cell_measurement_theta_min 2.5
_cell_volume 3696.6(4)
_computing_cell_refinement 'SAINT (Bruker, 2007)'
_computing_data_collection 'SMART (Bruker, 2007)'
_computing_data_reduction 'SAINT (Bruker, 2007)'
_computing_molecular_graphics 'SHELXTL (Sheldrick, 2008)'
_computing_publication_material 'SHELXTL (Sheldrick, 2008)'
_computing_structure_refinement 'SHELXTL (Sheldrick, 2008)'
_computing_structure_solution 'SHELXTL (Sheldrick, 2008)'
_diffrn_ambient_temperature 298(2)
_diffrn_measured_fraction_theta_full 0.998
_diffrn_measured_fraction_theta_max 0.998
_diffrn_measurement_device_type 'Bruker SMART CCD'
_diffrn_measurement_method \w
_diffrn_radiation_monochromator graphite
_diffrn_radiation_source 'fine-focus sealed tube'
_diffrn_radiation_type MoK\a
_diffrn_radiation_wavelength 0.71073
_diffrn_reflns_av_R_equivalents 0.0272
_diffrn_reflns_av_sigmaI/netI 0.0288
_diffrn_reflns_limit_h_max 22
_diffrn_reflns_limit_h_min -24
_diffrn_reflns_limit_k_max 10
_diffrn_reflns_limit_k_min -13
_diffrn_reflns_limit_l_max 25
_diffrn_reflns_limit_l_min -25
_diffrn_reflns_number 11057
_diffrn_reflns_theta_full 27.00
_diffrn_reflns_theta_max 27.00
_diffrn_reflns_theta_min 2.20
_diffrn_standards_number 0
_exptl_absorpt_coefficient_mu 3.433
_exptl_absorpt_correction_T_max 0.577
_exptl_absorpt_correction_T_min 0.547
_exptl_absorpt_correction_type multi-scan
_exptl_absorpt_process_details '(SADABS; Bruker, 2001)'
_exptl_crystal_colour colorless
_exptl_crystal_density_diffrn 2.045
_exptl_crystal_density_method 'not measured'
_exptl_crystal_description block
_exptl_crystal_F_000 2160
_exptl_crystal_size_max 0.20
_exptl_crystal_size_mid 0.20
_exptl_crystal_size_min 0.18
_refine_diff_density_max 0.442
_refine_diff_density_min -1.021
_refine_ls_extinction_method none
_refine_ls_goodness_of_fit_ref 1.108
_refine_ls_hydrogen_treatment mixed
_refine_ls_matrix_type full
_refine_ls_number_parameters 232
_refine_ls_number_reflns 4015
_refine_ls_number_restraints 1
_refine_ls_restrained_S_all 1.108
_refine_ls_R_factor_all 0.0345
_refine_ls_R_factor_gt 0.0277
_refine_ls_shift/su_max 0.001
_refine_ls_shift/su_mean 0.000
_refine_ls_structure_factor_coef Fsqd
_refine_ls_weighting_details 'calc w=1/[\s^2^(Fo^2^)+(0.0318P)^2^+0.9087P] where P=(Fo^2^+2Fc^2^)/3'
_refine_ls_weighting_scheme calc
_refine_ls_wR_factor_gt 0.0655
_refine_ls_wR_factor_ref 0.0684
_reflns_number_gt 3394
_reflns_number_total 4015
_reflns_threshold_expression I>2\s(I)
_cod_data_source_file hb5054.cif
_cod_data_source_block I
_cod_original_sg_symbol_H-M 'C 2/c'
_cod_database_code 2223083
_cod_database_fobs_code 2223083

loop_
_symmetry_equiv_pos_as_xyz
'x, y, z'
'-x, y, -z+1/2'
'x+1/2, y+1/2, z'
'-x+1/2, y+1/2, -z+1/2'
'-x, -y, -z'
'x, -y, z-1/2'
'-x+1/2, -y+1/2, -z'
'x+1/2, -y+1/2, z-1/2'

loop_
_atom_site_type_symbol
_atom_site_label
_atom_site_fract_x
_atom_site_fract_y
_atom_site_fract_z
_atom_site_U_iso_or_equiv
_atom_site_adp_type
_atom_site_calc_flag
_atom_site_refinement_flags
_atom_site_occupancy
_atom_site_disorder_assembly
_atom_site_disorder_group
I I1 0.143857(13) 0.30042(2) -0.138167(11) 0.05559(9) Uani d . 1 . .
I I2 0.067514(12) 0.86426(2) -0.123056(11) 0.05414(9) Uani d . 1 . .
N N1 0.25171(13) 0.6839(2) 0.15211(12) 0.0419(6) Uani d . 1 . .
N N2 0.29927(14) 0.6742(2) 0.22329(12) 0.0418(6) Uani d D 1 . .
N N3 0.42504(16) 0.9532(3) 0.35060(14) 0.0540(7) Uani d . 1 . .
O O1 0.16625(13) 0.8109(2) 0.03922(11) 0.0512(6) Uani d . 1 . .
H H1 0.1961 0.8028 0.0807 0.077 Uiso calc R 1 . .
O O2 0.27120(13) 0.8790(2) 0.24931(11) 0.0546(6) Uani d . 1 . .
O O3 0.42749(16) 0.9390(3) 0.29089(12) 0.0736(8) Uani d . 1 . .
O O4 0.4402(2) 1.0549(3) 0.38515(16) 0.0940(10) Uani d . 1 . .
O O5 0.63153(13) 0.4225(2) 0.24221(12) 0.0578(6) Uani d . 1 . .
H H5 0.6700 0.4074 0.2360 0.087 Uiso calc R 1 . .
C C1 0.19975(15) 0.5847(3) 0.03648(14) 0.0380(6) Uani d . 1 . .
C C2 0.16300(16) 0.6994(3) 0.00277(14) 0.0369(6) Uani d . 1 . .
C C3 0.12219(15) 0.6956(3) -0.07147(14) 0.0385(6) Uani d . 1 . .
C C4 0.11739(16) 0.5834(3) -0.11097(14) 0.0413(7) Uani d . 1 . .
H H4 0.0900 0.5829 -0.1603 0.050 Uiso calc R 1 . .
C C5 0.15337(16) 0.4712(3) -0.07701(15) 0.0425(7) Uani d . 1 . .
C C6 0.19422(16) 0.4716(3) -0.00401(14) 0.0417(7) Uani d . 1 . .
H H6 0.2183 0.3959 0.0184 0.050 Uiso calc R 1 . .
C C7 0.24533(16) 0.5819(3) 0.11310(14) 0.0415(7) Uani d . 1 . .
H H7 0.2700 0.5056 0.1338 0.050 Uiso calc R 1 . .
C C8 0.30522(15) 0.7759(3) 0.26755(14) 0.0385(6) Uani d . 1 . .
C C9 0.35442(16) 0.7502(3) 0.34453(14) 0.0377(6) Uani d . 1 . .
C C10 0.40679(17) 0.8399(3) 0.38486(15) 0.0410(6) Uani d . 1 . .
C C11 0.4469(2) 0.8220(3) 0.45769(16) 0.0533(8) Uani d . 1 . .
H H11 0.4814 0.8838 0.4839 0.064 Uiso calc R 1 . .
C C12 0.4346(2) 0.7113(4) 0.49031(17) 0.0621(10) Uani d . 1 . .
H H12 0.4614 0.6974 0.5391 0.075 Uiso calc R 1 . .
C C13 0.3837(2) 0.6215(4) 0.45209(17) 0.0640(10) Uani d . 1 . .
H H13 0.3760 0.5469 0.4750 0.077 Uiso calc R 1 . .
C C14 0.34329(19) 0.6404(3) 0.37922(16) 0.0491(8) Uani d . 1 . .
H H14 0.3085 0.5786 0.3536 0.059 Uiso calc R 1 . .
C C15 0.5718(2) 0.3661(4) 0.1857(2) 0.0800(13) Uani d . 1 . .
H H15A 0.5270 0.3806 0.1940 0.120 Uiso calc R 1 . .
H H15B 0.5800 0.2739 0.1838 0.120 Uiso calc R 1 . .
H H15C 0.5678 0.4054 0.1407 0.120 Uiso calc R 1 . .
H H2 0.324(2) 0.600(2) 0.237(2) 0.080 Uiso d D 1 . .

loop_
_atom_site_aniso_label
_atom_site_aniso_U_11
_atom_site_aniso_U_22
_atom_site_aniso_U_33
_atom_site_aniso_U_12
_atom_site_aniso_U_13
_atom_site_aniso_U_23
I1 0.06140(16) 0.04922(14) 0.04793(13) -0.00025(10) 0.01070(11) -0.01635(9)
I2 0.05556(15) 0.05314(15) 0.04538(13) 0.01490(9) 0.00901(10) 0.01138(9)
N1 0.0382(13) 0.0469(14) 0.0291(11) 0.0020(10) -0.0010(10) -0.0033(10)
N2 0.0445(14) 0.0384(13) 0.0290(11) 0.0081(11) -0.0021(10) -0.0019(10)
N3 0.0567(17) 0.0532(17) 0.0405(14) -0.0102(13) 0.0046(12) 0.0001(12)
O1 0.0615(15) 0.0400(12) 0.0383(11) 0.0108(10) 0.0024(10) -0.0057(9)
O2 0.0569(14) 0.0436(13) 0.0481(12) 0.0149(10) 0.0019(10) -0.0024(10)
O3 0.089(2) 0.0819(19) 0.0490(14) -0.0147(15) 0.0246(14) 0.0089(13)
O4 0.139(3) 0.0533(17) 0.0708(17) -0.0332(17) 0.0174(18) -0.0079(14)
O5 0.0566(14) 0.0457(13) 0.0594(13) -0.0042(11) 0.0080(11) -0.0033(11)
C1 0.0361(15) 0.0392(15) 0.0316(13) 0.0014(12) 0.0042(11) -0.0010(11)
C2 0.0370(15) 0.0358(15) 0.0341(13) 0.0011(11) 0.0087(12) -0.0009(11)
C3 0.0348(15) 0.0436(16) 0.0343(13) 0.0068(12) 0.0095(12) 0.0049(11)
C4 0.0363(15) 0.0511(18) 0.0315(13) -0.0004(12) 0.0068(11) -0.0037(12)
C5 0.0426(16) 0.0430(16) 0.0368(14) -0.0011(13) 0.0088(12) -0.0069(12)
C6 0.0419(16) 0.0368(15) 0.0379(14) 0.0019(12) 0.0051(12) -0.0026(12)
C7 0.0436(16) 0.0370(15) 0.0339(14) 0.0039(12) 0.0029(12) -0.0002(12)
C8 0.0338(14) 0.0400(16) 0.0343(13) 0.0025(12) 0.0041(11) -0.0033(11)
C9 0.0405(15) 0.0387(15) 0.0316(13) 0.0051(12) 0.0107(11) -0.0038(12)
C10 0.0454(17) 0.0392(16) 0.0336(13) 0.0016(12) 0.0090(12) -0.0024(12)
C11 0.061(2) 0.0546(19) 0.0320(14) 0.0020(16) 0.0024(14) -0.0109(14)
C12 0.082(3) 0.066(2) 0.0297(15) 0.0082(19) 0.0103(16) 0.0026(15)
C13 0.090(3) 0.057(2) 0.0406(17) -0.0001(19) 0.0190(18) 0.0088(15)
C14 0.059(2) 0.0411(17) 0.0441(16) -0.0029(14) 0.0157(15) -0.0033(13)
C15 0.074(3) 0.058(2) 0.074(3) -0.0091(19) -0.012(2) 0.0031(19)

loop_
_atom_type_symbol
_atom_type_description
_atom_type_scat_dispersion_real
_atom_type_scat_dispersion_imag
_atom_type_scat_source
C C 0.0033 0.0016 'International Tables Vol C Tables 4.2.6.8 and 6.1.1.4'
H H 0.0000 0.0000 'International Tables Vol C Tables 4.2.6.8 and 6.1.1.4'
N N 0.0061 0.0033 'International Tables Vol C Tables 4.2.6.8 and 6.1.1.4'
O O 0.0106 0.0060 'International Tables Vol C Tables 4.2.6.8 and 6.1.1.4'
I I -0.4742 1.8119 'International Tables Vol C Tables 4.2.6.8 and 6.1.1.4'

loop_
_geom_angle_atom_site_label_1
_geom_angle_atom_site_label_2
_geom_angle_atom_site_label_3
_geom_angle_site_symmetry_1
_geom_angle_site_symmetry_3
_geom_angle
_geom_angle_publ_flag
C7 N1 N2 . . 116.3(2) ?
C8 N2 N1 . . 118.8(2) ?
C8 N2 H2 . . 124(3) ?
N1 N2 H2 . . 117(3) ?
O3 N3 O4 . . 124.4(3) ?
O3 N3 C10 . . 117.9(3) ?
O4 N3 C10 . . 117.6(3) ?
C2 O1 H1 . . 109.5 ?
C15 O5 H5 . . 109.5 ?
C6 C1 C2 . . 119.9(2) ?
C6 C1 C7 . . 118.6(3) ?
C2 C1 C7 . . 121.5(3) ?
O1 C2 C3 . . 119.5(2) ?
O1 C2 C1 . . 122.4(2) ?
C3 C2 C1 . . 118.1(3) ?
C4 C3 C2 . . 121.4(3) ?
C4 C3 I2 . . 119.6(2) ?
C2 C3 I2 . . 119.0(2) ?
C3 C4 C5 . . 119.8(2) ?
C3 C4 H4 . . 120.1 ?
C5 C4 H4 . . 120.1 ?
C6 C5 C4 . . 120.3(3) ?
C6 C5 I1 . . 120.6(2) ?
C4 C5 I1 . . 119.09(19) ?
C5 C6 C1 . . 120.4(3) ?
C5 C6 H6 . . 119.8 ?
C1 C6 H6 . . 119.8 ?
N1 C7 C1 . . 120.4(3) ?
N1 C7 H7 . . 119.8 ?
C1 C7 H7 . . 119.8 ?
O2 C8 N2 . . 124.5(3) ?
O2 C8 C9 . . 121.6(3) ?
N2 C8 C9 . . 113.8(2) ?
C14 C9 C10 . . 117.8(3) ?
C14 C9 C8 . . 119.7(3) ?
C10 C9 C8 . . 122.1(3) ?
C11 C10 C9 . . 122.0(3) ?
C11 C10 N3 . . 117.2(3) ?
C9 C10 N3 . . 120.7(2) ?
C12 C11 C10 . . 118.5(3) ?
C12 C11 H11 . . 120.8 ?
C10 C11 H11 . . 120.8 ?
C13 C12 C11 . . 120.8(3) ?
C13 C12 H12 . . 119.6 ?
C11 C12 H12 . . 119.6 ?
C12 C13 C14 . . 120.4(3) ?
C12 C13 H13 . . 119.8 ?
C14 C13 H13 . . 119.8 ?
C9 C14 C13 . . 120.4(3) ?
C9 C14 H14 . . 119.8 ?
C13 C14 H14 . . 119.8 ?
O5 C15 H15A . . 109.5 ?
O5 C15 H15B . . 109.5 ?
H15A C15 H15B . . 109.5 ?
O5 C15 H15C . . 109.5 ?
H15A C15 H15C . . 109.5 ?
H15B C15 H15C . . 109.5 ?

loop_
_geom_bond_atom_site_label_1
_geom_bond_atom_site_label_2
_geom_bond_site_symmetry_2
_geom_bond_distance
_geom_bond_publ_flag
I1 C5 . 2.099(3) ?
I2 C3 . 2.088(3) ?
N1 C7 . 1.280(4) ?
N1 N2 . 1.382(3) ?
N2 C8 . 1.341(4) ?
N2 H2 . 0.891(10) ?
N3 O3 . 1.218(3) ?
N3 O4 . 1.222(4) ?
N3 C10 . 1.456(4) ?
O1 C2 . 1.341(3) ?
O1 H1 . 0.8200 ?
O2 C8 . 1.227(3) ?
O5 C15 . 1.410(4) ?
O5 H5 . 0.8200 ?
C1 C6 . 1.392(4) ?
C1 C2 . 1.409(4) ?
C1 C7 . 1.456(4) ?
C2 C3 . 1.398(4) ?
C3 C4 . 1.376(4) ?
C4 C5 . 1.384(4) ?
C4 H4 . 0.9300 ?
C5 C6 . 1.377(4) ?
C6 H6 . 0.9300 ?
C7 H7 . 0.9300 ?
C8 C9 . 1.502(4) ?
C9 C14 . 1.378(4) ?
C9 C10 . 1.386(4) ?
C10 C11 . 1.383(4) ?
C11 C12 . 1.371(5) ?
C11 H11 . 0.9300 ?
C12 C13 . 1.360(5) ?
C12 H12 . 0.9300 ?
C13 C14 . 1.386(4) ?
C13 H13 . 0.9300 ?
C14 H14 . 0.9300 ?
C15 H15A . 0.9600 ?
C15 H15B . 0.9600 ?
C15 H15C . 0.9600 ?

loop_
_geom_hbond_atom_site_label_D
_geom_hbond_atom_site_label_H
_geom_hbond_atom_site_label_A
_geom_hbond_site_symmetry_A
_geom_hbond_distance_DH
_geom_hbond_distance_HA
_geom_hbond_distance_DA
_geom_hbond_angle_DHA
O5 H5 O2 3_545 0.82 1.91 2.711(4) 164
O1 H1 N1 . 0.82 1.88 2.599(3) 146
N2 H2 O5 2_655 0.891(10) 1.985(12) 2.870(3) 172(4)
